data_7021542
loop_
_publ_author_name
'Tan, Nianyuan'
'Chen, Yi'
'Yin, Shuang-Feng'
'Qiu, Renhua'
'Zhou, Yongbo'
'Au, C. T.'

_publ_section_title
;
 Synthesis and structures of hypervalent organoantimony and organobismuth
 chlorides containing asymmetric C,E,C-chelating (E = O, S) ligands.
;
_journal_issue 26
_journal_name_full 'Dalton transactions (Cambridge, England : 2003)'
_journal_page_first 9476
_journal_page_last 9481
_journal_paper_doi 10.1039/c3dt50922b
_journal_volume 42
_journal_year 2013
_chemical_formula_sum 'C18 H14 Bi Cl S'
_chemical_formula_weight 506.78
_chemical_name_systematic
;
?
;
_space_group_IT_number 14
_symmetry_cell_setting monoclinic
_symmetry_space_group_name_Hall '-P 2yn'
_symmetry_space_group_name_H-M 'P 1 21/n 1'
_atom_sites_solution_hydrogens geom
_atom_sites_solution_primary direct
_atom_sites_solution_secondary difmap
_audit_creation_method SHELXL-97
_audit_update_record
;
2012-11-05 # Formatted by publCIF
;
_cell_angle_alpha 90.00
_cell_angle_beta 110.526(2)
_cell_angle_gamma 90.00
_cell_formula_units_Z 4
_cell_length_a 11.6940(12)
_cell_length_b 11.4596(12)
_cell_length_c 12.4340(13)
_cell_measurement_reflns_used 4332
_cell_measurement_temperature 293(2)
_cell_measurement_theta_max 56.187
_cell_measurement_theta_min 4.987
_cell_volume 1560.5(3)
_computing_cell_refinement 'Bruker SMART'
_computing_data_collection 'Bruker SMART'
_computing_data_reduction 'Bruker SHELXTL'
_computing_molecular_graphics 'Bruker SHELXTL'
_computing_publication_material 'Bruker SHELXTL'
_computing_structure_refinement 'SHELXL-97 (Sheldrick, 1997)'
_computing_structure_solution 'SHELXS-97 (Sheldrick, 1990)'
_diffrn_ambient_temperature 293(2)
_diffrn_measured_fraction_theta_full 0.999
_diffrn_measured_fraction_theta_max 0.999
_diffrn_measurement_device_type 'CCD area detector'
_diffrn_measurement_method 'phi and omega scans'
_diffrn_radiation_monochromator graphite
_diffrn_radiation_source 'fine-focus sealed tube'
_diffrn_radiation_type MoK\a
_diffrn_radiation_wavelength 0.71073
_diffrn_reflns_av_R_equivalents 0.0852
_diffrn_reflns_av_sigmaI/netI 0.0775
_diffrn_reflns_limit_h_max 14
_diffrn_reflns_limit_h_min -14
_diffrn_reflns_limit_k_max 14
_diffrn_reflns_limit_k_min -11
_diffrn_reflns_limit_l_max 15
_diffrn_reflns_limit_l_min -15
_diffrn_reflns_number 9015
_diffrn_reflns_theta_full 25.99
_diffrn_reflns_theta_max 25.99
_diffrn_reflns_theta_min 2.49
_exptl_absorpt_coefficient_mu 11.593
_exptl_absorpt_correction_T_max 1.00000
_exptl_absorpt_correction_T_min 0.06827
_exptl_absorpt_correction_type empirical
_exptl_absorpt_process_details sadabs
_exptl_crystal_colour green
_exptl_crystal_density_diffrn 2.157
_exptl_crystal_density_method 'not measured'
_exptl_crystal_description prismatic
_exptl_crystal_F_000 952
_exptl_crystal_size_max 0.311
_exptl_crystal_size_mid 0.165
_exptl_crystal_size_min 0.112
_refine_diff_density_max 2.790
_refine_diff_density_min -2.783
_refine_diff_density_rms 0.265
_refine_ls_extinction_expression Fc^*^=kFc[1+0.001xFc^2^\l^3^/sin(2\q)]^-1/4^
_refine_ls_extinction_method SHELXL
_refine_ls_goodness_of_fit_ref 1.029
_refine_ls_hydrogen_treatment constr
_refine_ls_matrix_type full
_refine_ls_number_parameters 191
_refine_ls_number_reflns 3063
_refine_ls_number_restraints 0
_refine_ls_restrained_S_all 1.029
_refine_ls_R_factor_all 0.0552
_refine_ls_R_factor_gt 0.0482
_refine_ls_shift/su_max 0.000
_refine_ls_shift/su_mean 0.000
_refine_ls_structure_factor_coef Fsqd
_refine_ls_weighting_details 'calc w=1/[\s^2^(Fo^2^)+(0.0595P)^2^+0.0000P] where P=(Fo^2^+2Fc^2^)/3'
_refine_ls_weighting_scheme calc
_refine_ls_wR_factor_gt 0.1084
_refine_ls_wR_factor_ref 0.1118
_reflns_number_gt 2598
_reflns_number_total 3063
_reflns_threshold_expression >2sigma(I)
_cod_data_source_file c3dt50922b.txt
_cod_data_source_block cd212520
_cod_depositor_comments
;
The following automatic conversions were performed:

'_symmetry_cell_setting' value 'Monoclinic' changed to 'monoclinic'
according to /home/saulius/struct/CIF-dictionaries/cif_core.dic
dictionary named 'cif_core.dic' version 2.4.2 from 2011-04-26.

Automatic conversion script
Id: cif_fix_values 1891 2012-01-12 08:04:46Z andrius 
;
_cod_original_sg_symbol_H-M P2(1)/n
_cod_database_code 7021542

loop_
_symmetry_equiv_pos_as_xyz
'x, y, z'
'-x+1/2, y+1/2, -z+1/2'
'-x, -y, -z'
'x-1/2, -y-1/2, z-1/2'

loop_
_atom_site_label
_atom_site_type_symbol
_atom_site_fract_x
_atom_site_fract_y
_atom_site_fract_z
_atom_site_U_iso_or_equiv
_atom_site_adp_type
_atom_site_occupancy
_atom_site_symmetry_multiplicity
_atom_site_calc_flag
_atom_site_refinement_flags
Bi1 Bi 0.13042(2) 0.03405(3) 0.70665(2) 0.03101(16) Uani 1 1 d .
Cl1 Cl 0.16137(17) -0.19310(19) 0.74904(18) 0.0505(5) Uani 1 1 d .
S1 S 0.0132(2) 0.25153(18) 0.69214(19) 0.0478(5) Uani 1 1 d .
C1 C -0.0737(6) -0.0004(7) 0.6117(6) 0.0302(16) Uani 1 1 d .
C2 C -0.1184(6) -0.1148(7) 0.5973(6) 0.0333(17) Uani 1 1 d .
H2 H -0.0657 -0.1761 0.6302 0.040 Uiso 1 1 calc R
C3 C -0.2388(7) -0.1382(8) 0.5354(7) 0.044(2) Uani 1 1 d .
H3 H -0.2670 -0.2148 0.5252 0.053 Uiso 1 1 calc R
C4 C -0.3179(8) -0.0464(9) 0.4883(8) 0.053(2) Uani 1 1 d .
H4 H -0.4002 -0.0613 0.4490 0.064 Uiso 1 1 calc R
C5 C -0.2752(8) 0.0666(10) 0.4993(8) 0.053(2) Uani 1 1 d .
H5 H -0.3284 0.1277 0.4665 0.064 Uiso 1 1 calc R
C6 C -0.1525(7) 0.0890(7) 0.5596(6) 0.0361(17) Uani 1 1 d .
C7 C -0.1098(8) 0.2140(7) 0.5636(7) 0.051(2) Uani 1 1 d .
H7A H -0.1782 0.2654 0.5558 0.061 Uiso 1 1 calc R
H7B H -0.0842 0.2277 0.4984 0.061 Uiso 1 1 calc R
C8 C -0.0500(7) 0.2078(7) 0.8003(6) 0.0424(19) Uani 1 1 d .
H8A H -0.0792 0.2764 0.8283 0.051 Uiso 1 1 calc R
H8B H -0.1192 0.1566 0.7655 0.051 Uiso 1 1 calc R
C9 C 0.0425(6) 0.1460(7) 0.8998(7) 0.0363(17) Uani 1 1 d .
C10 C 0.0369(7) 0.1633(8) 1.0100(7) 0.048(2) Uani 1 1 d .
H10 H -0.0231 0.2123 1.0177 0.057 Uiso 1 1 calc R
C11 C 0.1140(8) 0.1124(9) 1.1034(8) 0.054(2) Uani 1 1 d .
H11 H 0.1056 0.1238 1.1743 0.065 Uiso 1 1 calc R
C12 C 0.2095(8) 0.0404(7) 1.0945(7) 0.042(2) Uani 1 1 d .
C13 C 0.2983(9) -0.0107(8) 1.1940(7) 0.050(2) Uani 1 1 d .
H13 H 0.2894 -0.0044 1.2652 0.059 Uiso 1 1 calc R
C14 C 0.3956(9) -0.0684(9) 1.1840(9) 0.064(3) Uani 1 1 d .
H14 H 0.4540 -0.1006 1.2487 0.077 Uiso 1 1 calc R
C15 C 0.4083(7) -0.0793(8) 1.0780(8) 0.048(2) Uani 1 1 d .
H15 H 0.4775 -0.1154 1.0731 0.058 Uiso 1 1 calc R
C16 C 0.3227(7) -0.0391(6) 0.9821(7) 0.0364(19) Uani 1 1 d .
H16 H 0.3320 -0.0517 0.9118 0.044 Uiso 1 1 calc R
C17 C 0.2184(7) 0.0224(6) 0.9850(6) 0.0308(17) Uani 1 1 d .
C18 C 0.1302(6) 0.0716(7) 0.8876(6) 0.0336(17) Uani 1 1 d .

loop_
_atom_site_aniso_label
_atom_site_aniso_U_11
_atom_site_aniso_U_22
_atom_site_aniso_U_33
_atom_site_aniso_U_23
_atom_site_aniso_U_13
_atom_site_aniso_U_12
Bi1 0.0316(2) 0.0264(2) 0.0364(2) -0.00200(11) 0.01363(14) 0.00121(11)
Cl1 0.0453(10) 0.0317(11) 0.0558(11) -0.0027(10) -0.0058(9) 0.0082(9)
S1 0.0585(12) 0.0206(10) 0.0671(13) 0.0024(10) 0.0256(10) 0.0021(10)
C1 0.025(3) 0.034(4) 0.028(4) -0.008(3) 0.006(3) -0.002(3)
C2 0.031(3) 0.034(5) 0.033(4) 0.000(3) 0.009(3) -0.001(3)
C3 0.044(4) 0.039(5) 0.045(4) -0.006(4) 0.011(3) -0.008(4)
C4 0.037(4) 0.061(7) 0.048(5) -0.010(5) 0.000(4) 0.010(4)
C5 0.045(5) 0.065(7) 0.042(5) 0.005(5) 0.004(4) 0.025(5)
C6 0.043(4) 0.030(4) 0.035(4) 0.004(3) 0.014(3) 0.013(4)
C7 0.077(6) 0.028(5) 0.047(4) 0.011(4) 0.020(4) 0.016(5)
C8 0.047(4) 0.034(5) 0.047(4) -0.007(4) 0.019(3) 0.009(4)
C9 0.036(4) 0.027(4) 0.050(4) -0.013(4) 0.019(3) -0.007(3)
C10 0.045(4) 0.042(5) 0.062(5) -0.013(5) 0.026(4) -0.007(4)
C11 0.064(5) 0.058(6) 0.048(5) -0.020(5) 0.029(4) -0.019(5)
C12 0.046(5) 0.038(5) 0.040(4) -0.010(4) 0.015(4) -0.021(4)
C13 0.071(6) 0.038(5) 0.036(5) 0.006(4) 0.015(4) -0.023(5)
C14 0.071(7) 0.044(6) 0.050(6) 0.006(5) -0.013(5) -0.017(5)
C15 0.044(4) 0.031(5) 0.053(5) 0.004(4) -0.004(4) 0.007(4)
C16 0.041(4) 0.022(4) 0.038(4) -0.007(3) 0.004(3) -0.009(3)
C17 0.036(4) 0.022(4) 0.032(4) -0.005(3) 0.009(3) -0.015(3)
C18 0.039(4) 0.021(4) 0.042(4) -0.007(3) 0.016(3) -0.010(3)

loop_
_atom_type_symbol
_atom_type_description
_atom_type_scat_dispersion_real
_atom_type_scat_dispersion_imag
_atom_type_scat_source
C C 0.0033 0.0016 'International Tables Vol C Tables 4.2.6.8 and 6.1.1.4'
H H 0.0000 0.0000 'International Tables Vol C Tables 4.2.6.8 and 6.1.1.4'
S S 0.1246 0.1234 'International Tables Vol C Tables 4.2.6.8 and 6.1.1.4'
Cl Cl 0.1484 0.1585 'International Tables Vol C Tables 4.2.6.8 and 6.1.1.4'
Bi Bi -4.1077 10.2566 'International Tables Vol C Tables 4.2.6.8 and 6.1.1.4'

loop_
_geom_angle_atom_site_label_1
_geom_angle_atom_site_label_2
_geom_angle_atom_site_label_3
_geom_angle
C18 Bi1 C1 100.3(3)
C18 Bi1 Cl1 92.1(2)
C1 Bi1 Cl1 88.7(2)
C18 Bi1 S1 74.3(2)
C1 Bi1 S1 74.0(2)
Cl1 Bi1 S1 155.32(7)
C7 S1 C8 100.7(4)
C7 S1 Bi1 93.7(3)
C8 S1 Bi1 91.4(3)
C6 C1 C2 118.5(7)
C6 C1 Bi1 121.1(6)
C2 C1 Bi1 120.1(5)
C3 C2 C1 121.2(7)
C3 C2 H2 119.4
C1 C2 H2 119.4
C2 C3 C4 119.3(9)
C2 C3 H3 120.4
C4 C3 H3 120.4
C5 C4 C3 120.4(8)
C5 C4 H4 119.8
C3 C4 H4 119.8
C4 C5 C6 119.8(8)
C4 C5 H5 120.1
C6 C5 H5 120.1
C1 C6 C5 120.7(8)
C1 C6 C7 122.0(7)
C5 C6 C7 117.3(8)
C6 C7 S1 114.2(5)
C6 C7 H7A 108.7
S1 C7 H7A 108.7
C6 C7 H7B 108.7
S1 C7 H7B 108.7
H7A C7 H7B 107.6
C9 C8 S1 112.1(5)
C9 C8 H8A 109.2
S1 C8 H8A 109.2
C9 C8 H8B 109.2
S1 C8 H8B 109.2
H8A C8 H8B 107.9
C18 C9 C10 118.8(8)
C18 C9 C8 123.2(7)
C10 C9 C8 117.9(7)
C11 C10 C9 122.7(8)
C11 C10 H10 118.7
C9 C10 H10 118.7
C10 C11 C12 119.7(8)
C10 C11 H11 120.2
C12 C11 H11 120.2
C17 C12 C11 118.9(8)
C17 C12 C13 119.7(8)
C11 C12 C13 121.3(8)
C14 C13 C12 119.8(9)
C14 C13 H13 120.1
C12 C13 H13 120.1
C13 C14 C15 120.3(9)
C13 C14 H14 119.8
C15 C14 H14 119.8
C16 C15 C14 121.3(9)
C16 C15 H15 119.3
C14 C15 H15 119.3
C15 C16 C17 121.9(8)
C15 C16 H16 119.1
C17 C16 H16 119.1
C18 C17 C12 119.4(7)
C18 C17 C16 123.7(7)
C12 C17 C16 116.7(7)
C9 C18 C17 120.1(7)
C9 C18 Bi1 118.6(5)
C17 C18 Bi1 121.2(5)

loop_
_geom_bond_atom_site_label_1
_geom_bond_atom_site_label_2
_geom_bond_distance
Bi1 C18 2.292(7)
Bi1 C1 2.296(7)
Bi1 Cl1 2.655(2)
Bi1 S1 2.819(2)
S1 C7 1.788(9)
S1 C8 1.817(8)
C1 C6 1.379(11)
C1 C2 1.400(11)
C2 C3 1.373(9)
C2 H2 0.9300
C3 C4 1.387(12)
C3 H3 0.9300
C4 C5 1.377(14)
C4 H4 0.9300
C5 C6 1.391(11)
C5 H5 0.9300
C6 C7 1.512(11)
C7 H7A 0.9700
C7 H7B 0.9700
C8 C9 1.505(11)
C8 H8A 0.9700
C8 H8B 0.9700
C9 C18 1.382(10)
C9 C10 1.408(10)
C10 C11 1.330(13)
C10 H10 0.9300
C11 C12 1.424(12)
C11 H11 0.9300
C12 C17 1.415(12)
C12 C13 1.433(13)
C13 C14 1.358(15)
C13 H13 0.9300
C14 C15 1.383(15)
C14 H14 0.9300
C15 C16 1.341(11)
C15 H15 0.9300
C16 C17 1.421(11)
C16 H16 0.9300
C17 C18 1.404(11)

loop_
_geom_torsion_atom_site_label_1
_geom_torsion_atom_site_label_2
_geom_torsion_atom_site_label_3
_geom_torsion_atom_site_label_4
_geom_torsion
C18 Bi1 S1 C7 -133.6(4)
C1 Bi1 S1 C7 -27.8(4)
Cl1 Bi1 S1 C7 -75.1(3)
C18 Bi1 S1 C8 -32.8(3)
C1 Bi1 S1 C8 73.1(3)
Cl1 Bi1 S1 C8 25.7(3)
C18 Bi1 C1 C6 89.9(6)
Cl1 Bi1 C1 C6 -178.2(6)
S1 Bi1 C1 C6 19.7(5)
C18 Bi1 C1 C2 -95.6(6)
Cl1 Bi1 C1 C2 -3.7(5)
S1 Bi1 C1 C2 -165.8(6)
C6 C1 C2 C3 -1.7(11)
Bi1 C1 C2 C3 -176.4(6)
C1 C2 C3 C4 -1.3(12)
C2 C3 C4 C5 2.7(13)
C3 C4 C5 C6 -1.0(14)
C2 C1 C6 C5 3.4(11)
Bi1 C1 C6 C5 178.0(6)
C2 C1 C6 C7 -175.6(7)
Bi1 C1 C6 C7 -1.0(10)
C4 C5 C6 C1 -2.1(13)
C4 C5 C6 C7 177.0(8)
C1 C6 C7 S1 -32.1(10)
C5 C6 C7 S1 148.8(7)
C8 S1 C7 C6 -53.9(7)
Bi1 S1 C7 C6 38.2(6)
C7 S1 C8 C9 137.7(6)
Bi1 S1 C8 C9 43.6(6)
S1 C8 C9 C18 -36.0(10)
S1 C8 C9 C10 145.5(6)
C18 C9 C10 C11 1.2(13)
C8 C9 C10 C11 179.7(8)
C9 C10 C11 C12 2.3(14)
C10 C11 C12 C17 -1.5(12)
C10 C11 C12 C13 176.6(8)
C17 C12 C13 C14 5.1(13)
C11 C12 C13 C14 -172.9(8)
C12 C13 C14 C15 -1.0(14)
C13 C14 C15 C16 -3.4(15)
C14 C15 C16 C17 3.5(13)
C11 C12 C17 C18 -2.7(11)
C13 C12 C17 C18 179.2(7)
C11 C12 C17 C16 173.2(7)
C13 C12 C17 C16 -4.9(10)
C15 C16 C17 C18 176.4(8)
C15 C16 C17 C12 0.7(11)
C10 C9 C18 C17 -5.4(11)
C8 C9 C18 C17 176.1(7)
C10 C9 C18 Bi1 175.9(6)
C8 C9 C18 Bi1 -2.6(10)
C12 C17 C18 C9 6.2(11)
C16 C17 C18 C9 -169.4(7)
C12 C17 C18 Bi1 -175.2(5)
C16 C17 C18 Bi1 9.3(10)
C1 Bi1 C18 C9 -45.9(6)
Cl1 Bi1 C18 C9 -135.0(6)
S1 Bi1 C18 C9 24.1(5)
C1 Bi1 C18 C17 135.4(6)
Cl1 Bi1 C18 C17 46.3(6)
S1 Bi1 C18 C17 -154.6(6)
